data_4349151
loop_
_publ_author_name
'Malischewski, Moritz'
'Peryshkov, Dmitry V.'
'Bukovsky, Eric V.'
'Seppelt, Konrad'
'Strauss, Steven H.'

_publ_section_title
;
 Structures of
 M<sub>2</sub>(SO<sub>2</sub>)<sub>6</sub>B<sub>12</sub>F<sub>12</sub> (M
 = Ag or K) and
 Ag<sub>2</sub>(H<sub>2</sub>O)<sub>4</sub>B<sub>12</sub>F<sub>12</sub>:
 Comparison of the Coordination of SO<sub>2</sub> versus H<sub>2</sub>O
 and of B<sub>12</sub>F<sub>12</sub><sup>2-</sup> versus Other Weakly
 Coordinating Anions to Metal Ions in the Solid State.
;
_journal_issue 23
_journal_name_full 'Inorganic chemistry'
_journal_page_first 12254
_journal_page_last 12262
_journal_paper_doi 10.1021/acs.inorgchem.6b01980
_journal_volume 55
_journal_year 2016
_chemical_formula_moiety Ag2B12F12*6SO2
_chemical_formula_sum 'C0 Ag B6 F6 O6 S3'
_chemical_formula_weight 478.91
_chemical_name_common disilver_dodekafluorido_closo_dodekaborate
_chemical_name_systematic disilver_dodekafluorido_closo_dodekaborate_with_sulfurdioxide
_space_group_crystal_system monoclinic
_space_group_IT_number 14
_space_group_name_Hall '-P 2yn'
_space_group_name_H-M_alt 'P 1 21/n 1'
_atom_sites_solution_primary direct
_atom_sites_solution_secondary difmap
_audit_creation_method SHELXL-2014/7
_cell_angle_alpha 90
_cell_angle_beta 96.96(13)
_cell_angle_gamma 90
_cell_formula_units_Z 4
_cell_length_a 9.150(10)
_cell_length_b 10.184(12)
_cell_length_c 13.487(15)
_cell_measurement_reflns_used 999
_cell_measurement_temperature 100(2)
_cell_measurement_theta_max 18.
_cell_measurement_theta_min 2.1
_cell_volume 1248(2)
_computing_structure_refinement 'SHELXL-2014/7 (Sheldrick, 2014)'
_diffrn_ambient_temperature 100(2)
_diffrn_measured_fraction_theta_full 0.999
_diffrn_measured_fraction_theta_max 0.996
_diffrn_measurement_device_type Bruker_CCD
_diffrn_measurement_method omega_scan
_diffrn_radiation_type MoK\a
_diffrn_radiation_wavelength 0.71073
_diffrn_reflns_av_R_equivalents 0.0189
_diffrn_reflns_av_unetI/netI 0.0138
_diffrn_reflns_Laue_measured_fraction_full 0.999
_diffrn_reflns_Laue_measured_fraction_max 0.996
_diffrn_reflns_limit_h_max 12
_diffrn_reflns_limit_h_min -13
_diffrn_reflns_limit_k_max 14
_diffrn_reflns_limit_k_min -12
_diffrn_reflns_limit_l_max 19
_diffrn_reflns_limit_l_min -19
_diffrn_reflns_number 19633
_diffrn_reflns_point_group_measured_fraction_full 0.999
_diffrn_reflns_point_group_measured_fraction_max 0.996
_diffrn_reflns_theta_full 25.242
_diffrn_reflns_theta_max 30.529
_diffrn_reflns_theta_min 2.513
_diffrn_source 'fine-focus sealed tube'
_exptl_absorpt_coefficient_mu 2.212
_exptl_absorpt_correction_T_max 1.000
_exptl_absorpt_correction_T_min 0.830
_exptl_absorpt_correction_type multi-scan
_exptl_crystal_colour lightbrown
_exptl_crystal_density_diffrn 2.550
_exptl_crystal_density_method 'not measured'
_exptl_crystal_description rhombic
_exptl_crystal_F_000 908
_exptl_crystal_size_max .2
_exptl_crystal_size_mid .2
_exptl_crystal_size_min .2
_refine_diff_density_max 1.606
_refine_diff_density_min -1.179
_refine_diff_density_rms 0.194
_refine_ls_extinction_method none
_refine_ls_goodness_of_fit_ref 1.165
_refine_ls_hydrogen_treatment none
_refine_ls_matrix_type full
_refine_ls_number_parameters 199
_refine_ls_number_reflns 3796
_refine_ls_number_restraints 0
_refine_ls_restrained_S_all 1.165
_refine_ls_R_factor_all 0.0447
_refine_ls_R_factor_gt 0.0413
_refine_ls_shift/su_max 0.000
_refine_ls_shift/su_mean 0.000
_refine_ls_structure_factor_coef Fsqd
_refine_ls_weighting_details 'w=1/[\s^2^(Fo^2^)+(0.0636P)^2^+6.1321P] where P=(Fo^2^+2Fc^2^)/3'
_refine_ls_weighting_scheme calc
_refine_ls_wR_factor_gt 0.1300
_refine_ls_wR_factor_ref 0.1326
_reflns_Friedel_coverage 0.000
_reflns_number_gt 3462
_reflns_number_total 3796
_reflns_threshold_expression 'I > 2\s(I)'
_cod_data_source_file ic6b01980_si_003.cif
_cod_data_source_block shelx
_cod_original_cell_volume 1247(2)
_cod_original_sg_symbol_H-M 'P 21/n'
_cod_database_code 4349151
_shelx_shelxl_version_number 2014/7
_shelx_space_group_comment
;
The symmetry employed for this shelxl refinement is uniquely defined
by the following loop, which should always be used as a source of
symmetry information in preference to the above space-group names.
They are only intended as comments.
;
_exptl_absorpt_special_details Bruker_2000_NT_Software_Reference_Manual

loop_
_space_group_symop_operation_xyz
'x, y, z'
'-x+1/2, y+1/2, -z+1/2'
'-x, -y, -z'
'x-1/2, -y-1/2, z-1/2'

loop_
_atom_site_label
_atom_site_type_symbol
_atom_site_fract_x
_atom_site_fract_y
_atom_site_fract_z
_atom_site_U_iso_or_equiv
_atom_site_adp_type
_atom_site_occupancy
_atom_site_site_symmetry_order
_atom_site_calc_flag
B6 B 0.0934(4) 0.3920(4) 0.0819(3) 0.0141(6) Uani 1 1 d
Ag Ag 0.22960(3) 0.04214(3) -0.15041(2) 0.02216(11) Uani 1 1 d
S1 S 0.20313(13) -0.02789(11) 0.11801(8) 0.0263(2) Uani 1 1 d
S2 S 0.49267(13) -0.26404(12) -0.12262(9) 0.0288(2) Uani 1 1 d
S3 S 0.01256(13) -0.18611(12) -0.32513(9) 0.0307(2) Uani 1 1 d
F1 F -0.1270(3) 0.4488(2) 0.19829(18) 0.0237(5) Uani 1 1 d
F2 F 0.1692(3) 0.6194(3) 0.19125(18) 0.0266(5) Uani 1 1 d
F6 F 0.1673(3) 0.3057(3) 0.14960(18) 0.0240(5) Uani 1 1 d
F5 F -0.1500(3) 0.2317(2) 0.02242(18) 0.0252(5) Uani 1 1 d
F4 F 0.1449(3) 0.2643(3) -0.0933(2) 0.0304(6) Uani 1 1 d
F3 F 0.3387(3) 0.5037(3) 0.0090(2) 0.0302(6) Uani 1 1 d
O5 O 0.0202(5) -0.3004(4) -0.3865(3) 0.0365(8) Uani 1 1 d
O6 O 0.1375(4) -0.1567(3) -0.2570(3) 0.0283(6) Uani 1 1 d
B1 B -0.0705(4) 0.4726(4) 0.1091(3) 0.0136(6) Uani 1 1 d
O4 O 0.4277(4) -0.1371(4) -0.1288(3) 0.0359(8) Uani 1 1 d
B4 B 0.0795(4) 0.3690(4) -0.0510(3) 0.0151(7) Uani 1 1 d
B3 B 0.1869(4) 0.5015(4) 0.0057(3) 0.0163(7) Uani 1 1 d
O3 O 0.4443(4) -0.3599(4) -0.1951(3) 0.0369(8) Uani 1 1 d
O1 O 0.0507(5) -0.0060(4) 0.1230(4) 0.0464(11) Uani 1 1 d
B2 B 0.0938(4) 0.5661(4) 0.1057(3) 0.0147(7) Uani 1 1 d
B5 B -0.0806(4) 0.3513(4) 0.0127(3) 0.0145(6) Uani 1 1 d
O2 O 0.2673(4) 0.0341(3) 0.0381(3) 0.0320(7) Uani 1 1 d

loop_
_atom_site_aniso_label
_atom_site_aniso_U_11
_atom_site_aniso_U_22
_atom_site_aniso_U_33
_atom_site_aniso_U_23
_atom_site_aniso_U_13
_atom_site_aniso_U_12
B6 0.0144(15) 0.0140(16) 0.0134(15) 0.0023(12) -0.0003(12) 0.0035(12)
Ag 0.02464(17) 0.02107(17) 0.02130(16) -0.00434(10) 0.00498(11) 0.00331(10)
S1 0.0306(5) 0.0239(5) 0.0243(5) -0.0051(4) 0.0030(4) -0.0023(4)
S2 0.0271(5) 0.0295(5) 0.0276(5) -0.0040(4) -0.0058(4) 0.0008(4)
S3 0.0255(5) 0.0294(5) 0.0347(6) -0.0019(4) -0.0068(4) 0.0064(4)
F1 0.0345(13) 0.0233(12) 0.0162(10) 0.0031(8) 0.0148(9) 0.0015(10)
F2 0.0343(13) 0.0288(13) 0.0143(10) -0.0050(9) -0.0071(9) -0.0132(10)
F6 0.0272(12) 0.0231(12) 0.0207(11) 0.0100(9) -0.0012(9) 0.0098(9)
F5 0.0388(14) 0.0159(11) 0.0215(11) -0.0009(9) 0.0060(10) -0.0136(10)
F4 0.0491(16) 0.0160(11) 0.0293(13) -0.0024(9) 0.0180(12) 0.0134(11)
F3 0.0090(10) 0.0482(16) 0.0331(14) 0.0091(12) 0.0013(9) 0.0007(10)
O5 0.051(2) 0.0302(17) 0.0258(15) -0.0026(13) -0.0041(14) -0.0120(16)
O6 0.0316(16) 0.0228(14) 0.0299(15) -0.0069(12) 0.0007(12) -0.0014(12)
B1 0.0178(16) 0.0131(16) 0.0107(15) 0.0001(12) 0.0054(12) 0.0002(12)
O4 0.0286(16) 0.0380(19) 0.0389(18) 0.0004(15) -0.0046(14) 0.0065(14)
B4 0.0211(17) 0.0103(15) 0.0148(15) -0.0016(12) 0.0057(13) 0.0042(13)
B3 0.0087(15) 0.0232(19) 0.0168(16) 0.0039(14) 0.0000(12) 0.0005(13)
O3 0.046(2) 0.0334(18) 0.0287(16) -0.0022(14) -0.0047(14) -0.0128(16)
O1 0.036(2) 0.040(2) 0.068(3) -0.020(2) 0.027(2) -0.0102(17)
B2 0.0175(16) 0.0146(16) 0.0111(15) -0.0029(12) -0.0021(12) -0.0044(13)
B5 0.0191(16) 0.0121(16) 0.0120(15) -0.0006(12) 0.0013(12) -0.0041(13)
O2 0.0338(17) 0.0246(16) 0.0389(18) -0.0025(13) 0.0090(14) -0.0085(12)

loop_
_atom_type_symbol
_atom_type_description
_atom_type_scat_dispersion_real
_atom_type_scat_dispersion_imag
_atom_type_scat_source
B B 0.0013 0.0007 'International Tables Vol C Tables 4.2.6.8 and 6.1.1.4'
F F 0.0171 0.0103 'International Tables Vol C Tables 4.2.6.8 and 6.1.1.4'
Ag Ag -0.8971 1.1015 'International Tables Vol C Tables 4.2.6.8 and 6.1.1.4'
C C 0.0033 0.0016 'International Tables Vol C Tables 4.2.6.8 and 6.1.1.4'
S S 0.1246 0.1234 'International Tables Vol C Tables 4.2.6.8 and 6.1.1.4'
O O 0.0106 0.0060 'International Tables Vol C Tables 4.2.6.8 and 6.1.1.4'

loop_
_geom_angle_atom_site_label_1
_geom_angle_atom_site_label_2
_geom_angle_atom_site_label_3
_geom_angle
_geom_angle_site_symmetry_1
_geom_angle_site_symmetry_3
F6 B6 B1 120.8(3) . .
F6 B6 B5 121.9(3) . .
B1 B6 B5 59.9(2) . .
F6 B6 B4 123.1(3) . .
B1 B6 B4 107.7(3) . .
B5 B6 B4 60.0(2) . .
F6 B6 B3 122.8(3) . .
B1 B6 B3 107.5(3) . .
B5 B6 B3 107.4(3) . .
B4 B6 B3 59.5(2) . .
F6 B6 B2 121.2(3) . .
B1 B6 B2 59.7(2) . .
B5 B6 B2 107.6(3) . .
B4 B6 B2 107.7(3) . .
B3 B6 B2 60.1(2) . .
O2 Ag F4 74.52(11) . .
O2 Ag F1 141.61(12) . 4_665
F4 Ag F1 114.49(10) . 4_665
O2 Ag O4 81.62(15) . .
F4 Ag O4 146.81(12) . .
F1 Ag O4 72.08(13) 4_665 .
O2 Ag O6 122.25(12) . .
F4 Ag O6 141.35(12) . .
F1 Ag O6 75.35(11) 4_665 .
O4 Ag O6 71.42(15) . .
O1 S1 O2 117.4(3) . .
O3 S2 O4 119.6(2) . .
O6 S3 O5 117.2(2) . .
B1 F1 Ag 165.2(2) . 4_566
B4 F4 Ag 167.7(2) . .
S3 O6 Ag 135.9(2) . .
F1 B1 B2 121.3(3) . .
F1 B1 B6 120.6(3) . .
B2 B1 B6 60.6(2) . .
F1 B1 B5 121.2(3) . .
B2 B1 B5 108.6(3) . .
B6 B1 B5 60.3(2) . .
F1 B1 B3 122.1(3) . 3_565
B2 B1 B3 108.3(3) . 3_565
B6 B1 B3 108.5(3) . 3_565
B5 B1 B3 60.0(2) . 3_565
F1 B1 B4 122.3(3) . 3_565
B2 B1 B4 60.1(2) . 3_565
B6 B1 B4 108.6(3) . 3_565
B5 B1 B4 108.0(3) . 3_565
B3 B1 B4 59.8(2) 3_565 3_565
S2 O4 Ag 159.9(2) . .
F4 B4 B3 121.1(3) . .
F4 B4 B1 121.0(3) . 3_565
B3 B4 B1 60.0(2) . 3_565
F4 B4 B2 121.4(3) . 3_565
B3 B4 B2 108.1(3) . 3_565
B1 B4 B2 59.8(2) 3_565 3_565
F4 B4 B5 122.7(3) . .
B3 B4 B5 108.0(3) . .
B1 B4 B5 107.6(3) 3_565 .
B2 B4 B5 60.1(2) 3_565 .
F4 B4 B6 122.1(3) . .
B3 B4 B6 60.4(2) . .
B1 B4 B6 108.2(3) 3_565 .
B2 B4 B6 108.4(3) 3_565 .
B5 B4 B6 59.9(2) . .
F3 B3 B4 121.6(3) . .
F3 B3 B5 121.2(3) . 3_565
B4 B3 B5 108.2(3) . 3_565
F3 B3 B1 121.0(3) . 3_565
B4 B3 B1 60.1(2) . 3_565
B5 B3 B1 59.9(2) 3_565 3_565
F3 B3 B6 122.4(3) . .
B4 B3 B6 60.1(2) . .
B5 B3 B6 108.1(3) 3_565 .
B1 B3 B6 108.1(3) 3_565 .
F3 B3 B2 122.2(3) . .
B4 B3 B2 108.1(3) . .
B5 B3 B2 60.0(2) 3_565 .
B1 B3 B2 107.9(3) 3_565 .
B6 B3 B2 60.0(2) . .
F2 B2 B1 121.6(3) . .
F2 B2 B4 121.8(3) . 3_565
B1 B2 B4 60.1(2) . 3_565
F2 B2 B5 122.1(3) . 3_565
B1 B2 B5 107.9(3) . 3_565
B4 B2 B5 60.0(2) 3_565 3_565
F2 B2 B6 121.6(3) . .
B1 B2 B6 59.7(2) . .
B4 B2 B6 107.9(3) 3_565 .
B5 B2 B6 107.7(3) 3_565 .
F2 B2 B3 122.3(3) . .
B1 B2 B3 107.5(3) . .
B4 B2 B3 107.6(3) 3_565 .
B5 B2 B3 59.6(2) 3_565 .
B6 B2 B3 59.9(2) . .
F5 B5 B1 121.5(3) . .
F5 B5 B3 120.1(3) . 3_565
B1 B5 B3 60.1(2) . 3_565
F5 B5 B6 122.8(3) . .
B1 B5 B6 59.9(2) . .
B3 B5 B6 108.2(3) 3_565 .
F5 B5 B2 120.9(3) . 3_565
B1 B5 B2 108.4(3) . 3_565
B3 B5 B2 60.5(2) 3_565 3_565
B6 B5 B2 108.3(3) . 3_565
F5 B5 B4 122.9(3) . .
B1 B5 B4 107.8(3) . .
B3 B5 B4 108.1(3) 3_565 .
B6 B5 B4 60.1(2) . .
B2 B5 B4 59.9(2) 3_565 .
S1 O2 Ag 138.8(2) . .

loop_
_geom_bond_atom_site_label_1
_geom_bond_atom_site_label_2
_geom_bond_distance
_geom_bond_site_symmetry_2
B6 F6 1.383(4) .
B6 B1 1.787(6) .
B6 B5 1.794(6) .
B6 B4 1.797(6) .
B6 B3 1.801(6) .
B6 B2 1.802(6) .
Ag O2 2.526(5) .
Ag F4 2.541(3) .
Ag F1 2.558(4) 4_665
Ag O4 2.564(4) .
Ag O6 2.565(4) .
S1 O1 1.422(5) .
S1 O2 1.434(4) .
S2 O3 1.414(4) .
S2 O4 1.421(4) .
S3 O6 1.410(4) .
S3 O5 1.435(4) .
F1 B1 1.387(4) .
F1 Ag 2.558(4) 4_566
F2 B2 1.382(4) .
F5 B5 1.387(4) .
F4 B4 1.380(4) .
F3 B3 1.384(5) .
B1 B2 1.785(6) .
B1 B5 1.787(6) .
B1 B3 1.790(6) 3_565
B1 B4 1.791(6) 3_565
B4 B3 1.786(6) .
B4 B1 1.791(6) 3_565
B4 B2 1.792(6) 3_565
B4 B5 1.795(6) .
B3 B5 1.788(6) 3_565
B3 B1 1.790(6) 3_565
B3 B2 1.804(6) .
B2 B4 1.792(6) 3_565
B2 B5 1.796(6) 3_565
B5 B3 1.788(6) 3_565
B5 B2 1.796(6) 3_565
